data_8107137
loop_
_publ_author_name
'Zhong, Qi-Di'
'Zhu, Hao'
'Bai, Shao-Fei'
'Yan, Hong'

_publ_section_title
;
 Crystal structure of
 1-benzyl-6-hydroxy-1,4,5,6-tetrahydropyridine-3-carbonitrile, C13H14N2O
;
_journal_issue 4
_journal_name_full 'Zeitschrift f\"ur Kristallographie - New Crystal Structures'
_journal_page_first 1177
_journal_page_last 1178
_journal_paper_doi 10.1515/ncrs-2016-0122
_journal_volume 231
_journal_year 2016
_chemical_formula_moiety 'C13 H14 N2 O'
_chemical_formula_sum 'C13 H14 N2 O'
_chemical_formula_weight 214.26
_space_group_IT_number 14
_space_group_name_Hall '-P 2ybc'
_space_group_name_H-M_alt 'P 1 21/c 1'
_symmetry_cell_setting monoclinic
_symmetry_space_group_name_Hall '-P 2ybc'
_symmetry_space_group_name_H-M 'P 1 21/c 1'
_atom_sites_solution_hydrogens geom
_atom_sites_solution_primary direct
_atom_sites_solution_secondary difmap
_cell_angle_alpha 90.00
_cell_angle_beta 90.160(7)
_cell_angle_gamma 90.00
_cell_formula_units_Z 8
_cell_length_a 9.933(2)
_cell_length_b 22.120(6)
_cell_length_c 10.487(3)
_cell_measurement_reflns_used 6006
_cell_measurement_temperature 293(2)
_cell_measurement_theta_max 27.5
_cell_measurement_theta_min 3.4
_cell_volume 2304.2(10)
_computing_cell_refinement APEX2-2005
_computing_data_collection APEX2-2005
_computing_data_reduction 'SAINT-2005 '
_computing_molecular_graphics 'SHELXTL-2008 [7]'
_computing_publication_material 'SHELXTL-2008 [7]'
_computing_structure_refinement 'SHELXTL-2008 [7]'
_computing_structure_solution 'SHELXTL-2008 [7]'
_diffrn_ambient_temperature 293(2)
_diffrn_measured_fraction_theta_full 0.993
_diffrn_measured_fraction_theta_max 0.993
_diffrn_measurement_device_type 'CCD area detector'
_diffrn_measurement_method 'phi and omega scans'
_diffrn_radiation_monochromator graphite
_diffrn_radiation_source 'fine-focus sealed tube'
_diffrn_radiation_type MoK\a
_diffrn_radiation_wavelength 0.71073
_diffrn_reflns_av_R_equivalents 0.0447
_diffrn_reflns_av_sigmaI/netI 0.0617
_diffrn_reflns_limit_h_max 12
_diffrn_reflns_limit_h_min -12
_diffrn_reflns_limit_k_max 28
_diffrn_reflns_limit_k_min -28
_diffrn_reflns_limit_l_max 0
_diffrn_reflns_limit_l_min -13
_diffrn_reflns_number 10566
_diffrn_reflns_theta_full 27.61
_diffrn_reflns_theta_max 27.61
_diffrn_reflns_theta_min 3.37
_exptl_absorpt_coefficient_mu 0.080
_exptl_absorpt_correction_T_max 0.9889
_exptl_absorpt_correction_T_min 0.9827
_exptl_absorpt_correction_type multi-scan
_exptl_absorpt_process_details 'SADABS (Bruker, 2005)'
_exptl_crystal_colour Colorless
_exptl_crystal_density_diffrn 1.235
_exptl_crystal_density_method 'not measured'
_exptl_crystal_description Prism
_exptl_crystal_F_000 912
_exptl_crystal_size_max 0.22
_exptl_crystal_size_mid 0.16
_exptl_crystal_size_min 0.14
_refine_diff_density_max 0.208
_refine_diff_density_min -0.219
_refine_diff_density_rms 0.045
_refine_ls_extinction_method none
_refine_ls_goodness_of_fit_ref 1.048
_refine_ls_hydrogen_treatment constr
_refine_ls_matrix_type full
_refine_ls_number_parameters 292
_refine_ls_number_reflns 5314
_refine_ls_number_restraints 0
_refine_ls_restrained_S_all 1.048
_refine_ls_R_factor_all 0.0546
_refine_ls_R_factor_gt 0.0452
_refine_ls_shift/su_max 0.000
_refine_ls_shift/su_mean 0.000
_refine_ls_structure_factor_coef Fsqd
_refine_ls_weighting_details 'calc w=1/[\s^2^(Fo^2^)+(0.0170P)^2^+0.1200P] where P=(Fo^2^+2Fc^2^)/3'
_refine_ls_weighting_scheme calc
_refine_ls_wR_factor_gt 0.0783
_refine_ls_wR_factor_ref 0.0808
_reflns_number_gt 4278
_reflns_number_total 5314
_reflns_threshold_expression >2sigma(I)
_cod_data_source_file suppl_ncrs-2016-0122_suppl.cif
_cod_data_source_block 1
_cod_depositor_comments
;
The following automatic conversions were performed:

data item '_symmetry_cell_setting' value 'Monoclinic' was changed to
'monoclinic' in accordance with the built-in table derived from the
CIF Core dictionary named 'cif_core.dic' version 2.4.5 last updated
on 2014-11-21.

Automatic conversion script
Id: cif_fix_values 8738 2021-04-28 16:35:53Z antanas 
;
_cod_original_sg_symbol_Hall '-P 2ybc '
_cod_original_sg_symbol_H-M 'P 21/c'
_cod_database_code 8107137

loop_
_symmetry_equiv_pos_as_xyz
'x, y, z'
'-x, y+1/2, -z+1/2'
'-x, -y, -z'
'x, -y-1/2, z-1/2'

loop_
_atom_site_label
_atom_site_type_symbol
_atom_site_fract_x
_atom_site_fract_y
_atom_site_fract_z
_atom_site_U_iso_or_equiv
_atom_site_adp_type
_atom_site_occupancy
_atom_site_symmetry_multiplicity
_atom_site_calc_flag
_atom_site_refinement_flags
_atom_site_disorder_assembly
_atom_site_disorder_group
O1 O 0.02948(10) 0.10207(4) 0.11240(15) 0.0423(4) Uani 1 1 d . . .
H1 H 0.0251 0.1323 0.0674 0.063 Uiso 1 1 calc R . .
N1 N 0.25880(12) 0.08562(5) 0.06535(16) 0.0335(4) Uani 1 1 d . . .
N2 N 0.47598(15) 0.27269(6) -0.0328(2) 0.0600(6) Uani 1 1 d . . .
C1 C 0.16171(15) 0.09687(6) 0.1644(2) 0.0341(4) Uani 1 1 d . . .
H1A H 0.1617 0.0613 0.2201 0.041 Uiso 1 1 calc R . .
C2 C 0.20403(16) 0.15062(6) 0.2461(2) 0.0363(4) Uani 1 1 d . . .
H2A H 0.2839 0.1400 0.2946 0.044 Uiso 1 1 calc R . .
H2B H 0.1328 0.1600 0.3061 0.044 Uiso 1 1 calc R . .
C3 C 0.23351(16) 0.20657(6) 0.1644(2) 0.0359(4) Uani 1 1 d . . .
H3A H 0.1504 0.2222 0.1284 0.043 Uiso 1 1 calc R . .
H3B H 0.2738 0.2380 0.2167 0.043 Uiso 1 1 calc R . .
C4 C 0.32733(14) 0.18915(6) 0.06064(19) 0.0325(4) Uani 1 1 d . . .
C6 C 0.41190(16) 0.23385(6) 0.0064(2) 0.0435(5) Uani 1 1 d . . .
C7 C 0.26475(15) 0.02442(6) 0.0132(2) 0.0369(5) Uani 1 1 d . . .
H7A H 0.3186 0.0248 -0.0638 0.044 Uiso 1 1 calc R . .
H7B H 0.1745 0.0116 -0.0100 0.044 Uiso 1 1 calc R . .
C8 C 0.32431(14) -0.02088(6) 0.10621(18) 0.0289(4) Uani 1 1 d . . .
C9 C 0.27866(16) -0.08053(6) 0.1045(2) 0.0367(5) Uani 1 1 d . . .
H9 H 0.2098 -0.0920 0.0493 0.044 Uiso 1 1 calc R . .
C10 C 0.33686(18) -0.12276(6) 0.1861(2) 0.0424(5) Uani 1 1 d . . .
H10 H 0.3066 -0.1625 0.1841 0.051 Uiso 1 1 calc R . .
C11 C 0.43769(17) -0.10720(7) 0.2693(2) 0.0409(5) Uani 1 1 d . . .
H11 H 0.4766 -0.1362 0.3220 0.049 Uiso 1 1 calc R . .
C12 C 0.48094(16) -0.04761(7) 0.2739(2) 0.0424(5) Uani 1 1 d . . .
H12 H 0.5477 -0.0362 0.3314 0.051 Uiso 1 1 calc R . .
C13 C 0.42422(15) -0.00517(6) 0.1925(2) 0.0383(5) Uani 1 1 d . . .
H13 H 0.4539 0.0347 0.1959 0.046 Uiso 1 1 calc R . .
O2 O 0.54885(10) 0.11088(4) 0.36762(14) 0.0396(3) Uani 1 1 d . . .
H2 H 0.5431 0.1457 0.3942 0.059 Uiso 1 1 calc R . .
N3 N 0.78378(13) 0.10053(5) 0.40665(17) 0.0344(4) Uani 1 1 d . . .
N4 N 0.96678(15) 0.29821(6) 0.44811(19) 0.0493(5) Uani 1 1 d . . .
C14 C 0.67625(15) 0.10210(6) 0.31167(19) 0.0324(4) Uani 1 1 d . . .
H14 H 0.6743 0.0622 0.2713 0.039 Uiso 1 1 calc R . .
C15 C 0.70930(15) 0.14720(6) 0.20766(19) 0.0318(4) Uani 1 1 d . . .
H15A H 0.6347 0.1493 0.1479 0.038 Uiso 1 1 calc R . .
H15B H 0.7881 0.1335 0.1615 0.038 Uiso 1 1 calc R . .
C16 C 0.73652(15) 0.21051(6) 0.26224(19) 0.0334(4) Uani 1 1 d . . .
H16A H 0.7748 0.2362 0.1968 0.040 Uiso 1 1 calc R . .
H16B H 0.6528 0.2286 0.2906 0.040 Uiso 1 1 calc R . .
C17 C 0.83274(14) 0.20523(6) 0.37244(19) 0.0318(4) Uani 1 1 d . . .
C18 C 0.85038(14) 0.15228(6) 0.43636(19) 0.0322(4) Uani 1 1 d . . .
H18 H 0.9112 0.1515 0.5039 0.039 Uiso 1 1 calc R . .
C19 C 0.90812(15) 0.25621(7) 0.4151(2) 0.0378(5) Uani 1 1 d . . .
C20 C 0.79362(17) 0.04784(6) 0.4903(2) 0.0388(5) Uani 1 1 d . . .
H20A H 0.7092 0.0430 0.5355 0.047 Uiso 1 1 calc R . .
H20B H 0.8635 0.0550 0.5533 0.047 Uiso 1 1 calc R . .
C21 C 0.82497(14) -0.01034(6) 0.41974(19) 0.0300(4) Uani 1 1 d . . .
C22 C 0.77542(15) -0.06441(6) 0.4689(2) 0.0349(4) Uani 1 1 d . . .
H22 H 0.7239 -0.0641 0.5428 0.042 Uiso 1 1 calc R . .
C23 C 0.80265(18) -0.11878(6) 0.4079(2) 0.0415(5) Uani 1 1 d . . .
H23 H 0.7692 -0.1547 0.4410 0.050 Uiso 1 1 calc R . .
C24 C 0.87789(17) -0.11962(7) 0.2999(2) 0.0395(5) Uani 1 1 d . . .
H24 H 0.8955 -0.1561 0.2593 0.047 Uiso 1 1 calc R . .
C25 C 0.92858(16) -0.06626(7) 0.2501(2) 0.0408(5) Uani 1 1 d . . .
H25 H 0.9804 -0.0667 0.1764 0.049 Uiso 1 1 calc R . .
C26 C 0.90077(15) -0.01157(6) 0.3123(2) 0.0347(5) Uani 1 1 d . . .
H26 H 0.9347 0.0244 0.2794 0.042 Uiso 1 1 calc R . .
C5 C 0.33446(14) 0.13107(6) 0.0181(2) 0.0341(4) Uani 1 1 d . . .
H5 H 0.3947 0.1222 -0.0470 0.041 Uiso 1 1 calc R . .

loop_
_atom_site_aniso_label
_atom_site_aniso_U_11
_atom_site_aniso_U_22
_atom_site_aniso_U_33
_atom_site_aniso_U_23
_atom_site_aniso_U_13
_atom_site_aniso_U_12
O1 0.0249(5) 0.0296(5) 0.0723(11) 0.0139(6) 0.0004(7) 0.0010(4)
N1 0.0278(6) 0.0192(5) 0.0534(12) 0.0067(6) 0.0058(7) 0.0014(5)
N2 0.0603(9) 0.0295(7) 0.0904(17) 0.0090(8) 0.0281(11) -0.0074(7)
C1 0.0262(8) 0.0230(7) 0.0531(14) 0.0134(8) 0.0032(9) 0.0027(6)
C2 0.0335(8) 0.0291(7) 0.0462(13) 0.0077(7) 0.0067(9) 0.0040(6)
C3 0.0362(8) 0.0222(7) 0.0494(14) 0.0037(7) 0.0016(9) -0.0006(6)
C4 0.0269(7) 0.0252(7) 0.0454(13) 0.0098(7) 0.0028(9) 0.0002(6)
C6 0.0417(9) 0.0270(8) 0.0620(16) 0.0064(9) 0.0115(11) 0.0010(7)
C7 0.0333(8) 0.0255(7) 0.0518(14) 0.0019(8) -0.0054(9) 0.0002(6)
C8 0.0247(7) 0.0194(6) 0.0426(12) -0.0006(7) 0.0005(8) 0.0014(5)
C9 0.0348(8) 0.0230(7) 0.0523(14) -0.0078(7) 0.0019(9) -0.0047(6)
C10 0.0511(10) 0.0168(7) 0.0592(15) -0.0014(8) 0.0063(11) -0.0001(6)
C11 0.0424(9) 0.0280(8) 0.0522(15) 0.0087(8) 0.0067(10) 0.0129(7)
C12 0.0319(9) 0.0355(9) 0.0598(15) 0.0033(9) -0.0081(10) 0.0007(6)
C13 0.0290(8) 0.0214(7) 0.0646(16) 0.0044(8) -0.0067(10) -0.0044(6)
O2 0.0296(6) 0.0216(5) 0.0675(11) -0.0082(6) -0.0005(7) -0.0012(4)
N3 0.0352(7) 0.0157(5) 0.0523(11) -0.0007(6) -0.0120(7) 0.0001(5)
N4 0.0511(8) 0.0284(7) 0.0684(14) -0.0021(7) -0.0082(9) -0.0111(6)
C14 0.0269(7) 0.0180(6) 0.0522(13) -0.0087(7) -0.0052(9) 0.0018(5)
C15 0.0288(8) 0.0267(7) 0.0398(12) -0.0060(7) -0.0067(8) 0.0045(6)
C16 0.0315(8) 0.0203(6) 0.0483(13) -0.0006(7) 0.0001(9) 0.0012(6)
C17 0.0269(7) 0.0201(7) 0.0483(13) -0.0080(7) 0.0013(9) -0.0017(5)
C18 0.0245(7) 0.0258(7) 0.0464(13) -0.0082(7) -0.0044(8) 0.0014(5)
C19 0.0343(8) 0.0264(7) 0.0526(14) -0.0025(8) -0.0024(9) -0.0006(6)
C20 0.0441(9) 0.0214(7) 0.0510(14) -0.0005(8) -0.0029(10) 0.0052(6)
C21 0.0241(7) 0.0212(7) 0.0448(12) -0.0001(7) -0.0054(9) 0.0027(5)
C22 0.0346(8) 0.0236(7) 0.0465(13) 0.0031(7) 0.0015(9) 0.0020(6)
C23 0.0477(10) 0.0186(7) 0.0584(15) 0.0030(8) -0.0092(11) 0.0020(6)
C24 0.0445(10) 0.0239(8) 0.0501(15) -0.0063(8) -0.0114(10) 0.0116(7)
C25 0.0336(9) 0.0384(9) 0.0504(15) 0.0006(9) 0.0011(9) 0.0124(7)
C26 0.0265(8) 0.0232(7) 0.0545(15) 0.0063(7) -0.0010(9) 0.0025(6)
C5 0.0250(7) 0.0296(7) 0.0477(13) 0.0098(8) 0.0055(9) 0.0031(6)

loop_
_atom_type_symbol
_atom_type_description
_atom_type_scat_dispersion_real
_atom_type_scat_dispersion_imag
_atom_type_scat_source
C C 0.0033 0.0016 'International Tables Vol C Tables 4.2.6.8 and 6.1.1.4'
H H 0.0000 0.0000 'International Tables Vol C Tables 4.2.6.8 and 6.1.1.4'
N N 0.0061 0.0033 'International Tables Vol C Tables 4.2.6.8 and 6.1.1.4'
O O 0.0106 0.0060 'International Tables Vol C Tables 4.2.6.8 and 6.1.1.4'

loop_
_geom_angle_atom_site_label_1
_geom_angle_atom_site_label_2
_geom_angle_atom_site_label_3
_geom_angle
_geom_angle_site_symmetry_1
_geom_angle_site_symmetry_3
C1 O1 H1 109.5 . .
C5 N1 C1 120.67(13) . .
C5 N1 C7 121.96(15) . .
C1 N1 C7 117.24(12) . .
O1 C1 N1 110.83(16) . .
O1 C1 C2 113.88(12) . .
N1 C1 C2 110.86(12) . .
O1 C1 H1A 107.0 . .
N1 C1 H1A 107.0 . .
C2 C1 H1A 107.0 . .
C1 C2 C3 111.59(16) . .
C1 C2 H2A 109.3 . .
C3 C2 H2A 109.3 . .
C1 C2 H2B 109.3 . .
C3 C2 H2B 109.3 . .
H2A C2 H2B 108.0 . .
C4 C3 C2 108.73(12) . .
C4 C3 H3A 109.9 . .
C2 C3 H3A 109.9 . .
C4 C3 H3B 109.9 . .
C2 C3 H3B 109.9 . .
H3A C3 H3B 108.3 . .
C5 C4 C6 119.70(16) . .
C5 C4 C3 121.19(14) . .
C6 C4 C3 119.11(14) . .
N2 C6 C4 175.6(2) . .
N1 C7 C8 112.77(16) . .
N1 C7 H7A 109.0 . .
C8 C7 H7A 109.0 . .
N1 C7 H7B 109.0 . .
C8 C7 H7B 109.0 . .
H7A C7 H7B 107.8 . .
C13 C8 C9 118.53(15) . .
C13 C8 C7 122.12(12) . .
C9 C8 C7 119.35(15) . .
C10 C9 C8 119.52(16) . .
C10 C9 H9 120.2 . .
C8 C9 H9 120.2 . .
C11 C10 C9 121.63(14) . .
C11 C10 H10 119.2 . .
C9 C10 H10 119.2 . .
C10 C11 C12 119.12(16) . .
C10 C11 H11 120.4 . .
C12 C11 H11 120.4 . .
C11 C12 C13 119.76(17) . .
C11 C12 H12 120.1 . .
C13 C12 H12 120.1 . .
C8 C13 C12 121.41(14) . .
C8 C13 H13 119.3 . .
C12 C13 H13 119.3 . .
C14 O2 H2 109.5 . .
C18 N3 C14 119.46(12) . .
C18 N3 C20 120.18(15) . .
C14 N3 C20 118.45(12) . .
O2 C14 N3 112.05(15) . .
O2 C14 C15 113.93(12) . .
N3 C14 C15 110.34(12) . .
O2 C14 H14 106.7 . .
N3 C14 H14 106.7 . .
C15 C14 H14 106.7 . .
C14 C15 C16 111.73(15) . .
C14 C15 H15A 109.3 . .
C16 C15 H15A 109.3 . .
C14 C15 H15B 109.3 . .
C16 C15 H15B 109.3 . .
H15A C15 H15B 107.9 . .
C17 C16 C15 109.06(12) . .
C17 C16 H16A 109.9 . .
C15 C16 H16A 109.9 . .
C17 C16 H16B 109.9 . .
C15 C16 H16B 109.9 . .
H16A C16 H16B 108.3 . .
C18 C17 C19 117.38(16) . .
C18 C17 C16 121.78(13) . .
C19 C17 C16 120.83(14) . .
N3 C18 C17 123.42(16) . .
N3 C18 H18 118.3 . .
C17 C18 H18 118.3 . .
N4 C19 C17 178.41(19) . .
N3 C20 C21 113.38(17) . .
N3 C20 H20A 108.9 . .
C21 C20 H20A 108.9 . .
N3 C20 H20B 108.9 . .
C21 C20 H20B 108.9 . .
H20A C20 H20B 107.7 . .
C26 C21 C22 119.17(14) . .
C26 C21 C20 122.49(14) . .
C22 C21 C20 118.33(17) . .
C23 C22 C21 120.22(19) . .
C23 C22 H22 119.9 . .
C21 C22 H22 119.9 . .
C24 C23 C22 120.27(16) . .
C24 C23 H23 119.9 . .
C22 C23 H23 119.9 . .
C23 C24 C25 120.24(16) . .
C23 C24 H24 119.9 . .
C25 C24 H24 119.9 . .
C24 C25 C26 119.17(19) . .
C24 C25 H25 120.4 . .
C26 C25 H25 120.4 . .
C21 C26 C25 120.92(15) . .
C21 C26 H26 119.5 . .
C25 C26 H26 119.5 . .
N1 C5 C4 123.56(16) . .
N1 C5 H5 118.2 . .
C4 C5 H5 118.2 . .

loop_
_geom_bond_atom_site_label_1
_geom_bond_atom_site_label_2
_geom_bond_distance
_geom_bond_site_symmetry_2
O1 C1 1.4255(18) .
O1 H1 0.8200 .
N1 C5 1.3501(18) .
N1 C1 1.441(2) .
N1 C7 1.4614(19) .
N2 C6 1.146(2) .
C1 C2 1.524(2) .
C1 H1A 0.9800 .
C2 C3 1.534(2) .
C2 H2A 0.9700 .
C2 H2B 0.9700 .
C3 C4 1.486(2) .
C3 H3A 0.9700 .
C3 H3B 0.9700 .
C4 C5 1.362(2) .
C4 C6 1.417(2) .
C7 C8 1.517(2) .
C7 H7A 0.9700 .
C7 H7B 0.9700 .
C8 C13 1.386(2) .
C8 C9 1.3951(18) .
C9 C10 1.392(2) .
C9 H9 0.9300 .
C10 C11 1.370(3) .
C10 H10 0.9300 .
C11 C12 1.387(2) .
C11 H11 0.9300 .
C12 C13 1.387(2) .
C12 H12 0.9300 .
C13 H13 0.9300 .
O2 C14 1.4098(19) .
O2 H2 0.8200 .
N3 C18 1.3578(17) .
N3 C14 1.459(2) .
N3 C20 1.462(2) .
N4 C19 1.1495(19) .
C14 C15 1.515(3) .
C14 H14 0.9800 .
C15 C16 1.5366(19) .
C15 H15A 0.9700 .
C15 H15B 0.9700 .
C16 C17 1.502(2) .
C16 H16A 0.9700 .
C16 H16B 0.9700 .
C17 C18 1.361(2) .
C17 C19 1.425(2) .
C18 H18 0.9300 .
C20 C21 1.517(2) .
C20 H20A 0.9700 .
C20 H20B 0.9700 .
C21 C26 1.357(3) .
C21 C22 1.393(2) .
C22 C23 1.389(2) .
C22 H22 0.9300 .
C23 C24 1.358(3) .
C23 H23 0.9300 .
C24 C25 1.386(2) .
C24 H24 0.9300 .
C25 C26 1.402(2) .
C25 H25 0.9300 .
C26 H26 0.9300 .
C5 H5 0.9300 .

loop_
_geom_hbond_atom_site_label_D
_geom_hbond_atom_site_label_H
_geom_hbond_atom_site_label_A
_geom_hbond_distance_DH
_geom_hbond_distance_HA
_geom_hbond_distance_DA
_geom_hbond_angle_DHA
_geom_hbond_site_symmetry_A
O1 H1 N4 0.82 2.06 2.866(2) 166.2 4_465
O2 H2 N2 0.82 2.07 2.8727(18) 164.9 4_566

loop_
_geom_torsion_atom_site_label_1
_geom_torsion_atom_site_label_2
_geom_torsion_atom_site_label_3
_geom_torsion_atom_site_label_4
_geom_torsion
_geom_torsion_site_symmetry_1
_geom_torsion_site_symmetry_2
_geom_torsion_site_symmetry_3
_geom_torsion_site_symmetry_4
C5 N1 C1 O1 99.41(16) . . . .
C7 N1 C1 O1 -76.55(16) . . . .
C5 N1 C1 C2 -28.1(2) . . . .
C7 N1 C1 C2 155.97(14) . . . .
O1 C1 C2 C3 -72.85(18) . . . .
N1 C1 C2 C3 52.95(17) . . . .
C1 C2 C3 C4 -50.52(17) . . . .
C2 C3 C4 C5 25.0(2) . . . .
C2 C3 C4 C6 -154.19(16) . . . .
C5 N1 C7 C8 113.04(18) . . . .
C1 N1 C7 C8 -71.05(17) . . . .
N1 C7 C8 C13 -33.3(2) . . . .
N1 C7 C8 C9 147.46(15) . . . .
C13 C8 C9 C10 -1.9(2) . . . .
C7 C8 C9 C10 177.41(17) . . . .
C8 C9 C10 C11 0.5(3) . . . .
C9 C10 C11 C12 1.2(3) . . . .
C10 C11 C12 C13 -1.6(3) . . . .
C9 C8 C13 C12 1.6(3) . . . .
C7 C8 C13 C12 -177.73(18) . . . .
C11 C12 C13 C8 0.2(3) . . . .
C18 N3 C14 O2 -92.92(17) . . . .
C20 N3 C14 O2 71.38(17) . . . .
C18 N3 C14 C15 35.2(2) . . . .
C20 N3 C14 C15 -160.54(15) . . . .
O2 C14 C15 C16 71.21(16) . . . .
N3 C14 C15 C16 -55.84(16) . . . .
C14 C15 C16 C17 48.01(17) . . . .
C15 C16 C17 C18 -20.8(2) . . . .
C15 C16 C17 C19 159.99(15) . . . .
C14 N3 C18 C17 -7.4(3) . . . .
C20 N3 C18 C17 -171.39(16) . . . .
C19 C17 C18 N3 179.21(16) . . . .
C16 C17 C18 N3 0.0(3) . . . .
C18 N3 C20 C21 -131.61(15) . . . .
C14 N3 C20 C21 64.21(19) . . . .
N3 C20 C21 C26 31.6(2) . . . .
N3 C20 C21 C22 -149.38(14) . . . .
C26 C21 C22 C23 -0.5(2) . . . .
C20 C21 C22 C23 -179.49(15) . . . .
C21 C22 C23 C24 0.1(3) . . . .
C22 C23 C24 C25 0.3(3) . . . .
C23 C24 C25 C26 -0.2(3) . . . .
C22 C21 C26 C25 0.5(2) . . . .
C20 C21 C26 C25 179.49(16) . . . .
C24 C25 C26 C21 -0.2(3) . . . .
C1 N1 C5 C4 1.3(2) . . . .
C7 N1 C5 C4 177.07(16) . . . .
C6 C4 C5 N1 179.24(17) . . . .
C3 C4 C5 N1 0.1(3) . . . .
